data_4120764
loop_
_publ_author_name
'Fatemah Habib'
'Gabriel Brunet'
'Veacheslav Vieru'
'Ilia Korobkov'
'Liviu F. Chibotaru'
'Muralee Murugesu'

_publ_section_title
;
 Significant Enhancement of Energy Barriers in Dinuclear Dysprosium
 Single-Molecule Magnets Through Electron-Withdrawing Effects
;
_journal_name_full 'Journal of the American Chemical Society'
_journal_page_first 13242
_journal_page_last 13245
_journal_paper_doi 10.1021/ja404846s
_journal_volume 135
_journal_year 2013
_chemical_formula_sum 'C52 H64 Cl4 Dy2 N6 O12'
_chemical_formula_weight 1431.89
_chemical_name_systematic
; 
 ? 
;
_space_group_IT_number 14
_symmetry_cell_setting monoclinic
_symmetry_space_group_name_Hall '-P 2yn'
_symmetry_space_group_name_H-M 'P 1 21/n 1'
_atom_sites_solution_hydrogens geom
_atom_sites_solution_primary direct
_atom_sites_solution_secondary difmap
_audit_creation_method SHELXL-97
_cell_angle_alpha 90.00
_cell_angle_beta 90.8580(10)
_cell_angle_gamma 90.00
_cell_formula_units_Z 2
_cell_length_a 11.2249(2)
_cell_length_b 14.2662(3)
_cell_length_c 17.3635(3)
_cell_measurement_reflns_used 9162
_cell_measurement_temperature 200(2)
_cell_measurement_theta_max 28.29
_cell_measurement_theta_min 2.58
_cell_volume 2780.22(9)
_computing_cell_refinement 'APEX II, Bruker (2009)'
_computing_data_collection 'APEX II, Bruker (2009)'
_computing_data_reduction 'XPREP, Bruker (2009)'
_computing_molecular_graphics 'SHELXTL, Bruker (2004)'
_computing_publication_material 'SHELXTL, Bruker (2004)'
_computing_structure_refinement 'SHELXL-97 (Sheldrick, 2008)'
_computing_structure_solution 'SHELXS-97 (Sheldrick, 2008)'
_diffrn_ambient_temperature 200(2)
_diffrn_measured_fraction_theta_full 0.990
_diffrn_measured_fraction_theta_max 0.990
_diffrn_measurement_device_type 'Bruker APEX-II CCD'
_diffrn_measurement_method '\f and \w scans'
_diffrn_radiation_monochromator graphite
_diffrn_radiation_source 'fine-focus sealed tube'
_diffrn_radiation_type MoK\a
_diffrn_radiation_wavelength 0.71073
_diffrn_reflns_av_R_equivalents 0.0140
_diffrn_reflns_av_sigmaI/netI 0.0083
_diffrn_reflns_limit_h_max 14
_diffrn_reflns_limit_h_min -14
_diffrn_reflns_limit_k_max 19
_diffrn_reflns_limit_k_min -15
_diffrn_reflns_limit_l_max 23
_diffrn_reflns_limit_l_min -23
_diffrn_reflns_number 46687
_diffrn_reflns_theta_full 28.32
_diffrn_reflns_theta_max 28.32
_diffrn_reflns_theta_min 2.58
_exptl_absorpt_coefficient_mu 2.925
_exptl_absorpt_correction_T_max 0.7204
_exptl_absorpt_correction_T_min 0.6849
_exptl_absorpt_correction_type multi-scan
_exptl_absorpt_process_details 'SADABS, Bruker (2003)'
_exptl_crystal_colour colourless
_exptl_crystal_density_diffrn 1.710
_exptl_crystal_density_meas ?
_exptl_crystal_description block
_exptl_crystal_F_000 1428
_exptl_crystal_size_max 0.14
_exptl_crystal_size_mid 0.14
_exptl_crystal_size_min 0.12
_refine_diff_density_max 0.865
_refine_diff_density_min -0.686
_refine_diff_density_rms 0.075
_refine_ls_extinction_method none
_refine_ls_goodness_of_fit_ref 1.047
_refine_ls_hydrogen_treatment constr
_refine_ls_matrix_type full
_refine_ls_number_parameters 343
_refine_ls_number_reflns 6845
_refine_ls_number_restraints 0
_refine_ls_restrained_S_all 1.047
_refine_ls_R_factor_all 0.0229
_refine_ls_R_factor_gt 0.0205
_refine_ls_shift/su_max 0.001
_refine_ls_shift/su_mean 0.000
_refine_ls_structure_factor_coef Fsqd
_refine_ls_weighting_details 'calc w=1/[\s^2^(Fo^2^)+(0.0315P)^2^+3.8012P] where P=(Fo^2^+2Fc^2^)/3'
_refine_ls_weighting_scheme calc
_refine_ls_wR_factor_gt 0.0551
_refine_ls_wR_factor_ref 0.0582
_reflns_number_gt 6415
_reflns_number_total 6845
_reflns_threshold_expression >2sigma(I)
_cod_data_source_file ja404846s_acac.cif
_cod_data_source_block mm168
_cod_depositor_comments
;
The following automatic conversions were performed:

'_exptl_crystal_density_meas' value 'n/a' was changed to '?' - the
value is perceived as not measured.

Automatic conversion script
Id: cif_fix_values 3008 2015-01-20 13:52:24Z robertas 
;
_cod_database_code 4120764

loop_
_symmetry_equiv_pos_as_xyz
'x, y, z'
'-x+1/2, y+1/2, -z+1/2'
'-x, -y, -z'
'x-1/2, -y-1/2, z-1/2'

loop_
_atom_site_label
_atom_site_type_symbol
_atom_site_fract_x
_atom_site_fract_y
_atom_site_fract_z
_atom_site_U_iso_or_equiv
_atom_site_adp_type
_atom_site_occupancy
_atom_site_symmetry_multiplicity
_atom_site_calc_flag
_atom_site_refinement_flags
Dy1 Dy 0.091354(8) 0.613032(6) 0.029349(5) 0.01869(4) Uani 1 1 d .
N1 N 0.13905(17) 0.58098(14) -0.11317(11) 0.0271(4) Uani 1 1 d .
N2 N 0.31059(16) 0.57628(14) 0.00356(12) 0.0282(4) Uani 1 1 d .
H2A H 0.3170 0.5113 0.0057 0.034 Uiso 1 1 calc R
N3 N 0.22383(17) 0.59269(14) 0.15098(12) 0.0269(4) Uani 1 1 d .
O3 O -0.08270(12) 0.55333(11) -0.03901(8) 0.0203(3) Uani 1 1 d .
O1 O -0.31451(15) 0.62546(12) -0.03941(11) 0.0298(3) Uani 1 1 d .
O2 O -0.02281(14) 0.63796(12) 0.13070(9) 0.0268(3) Uani 1 1 d .
O4 O -0.22996(16) 0.67010(15) 0.19792(11) 0.0399(4) Uani 1 1 d .
O5 O -0.00579(15) 0.73855(11) -0.02881(10) 0.0287(3) Uani 1 1 d .
O6 O 0.20047(15) 0.75354(12) 0.05009(10) 0.0314(4) Uani 1 1 d .
C1 C -0.1257(2) 0.59799(14) -0.10095(12) 0.0213(4) Uani 1 1 d .
C2 C -0.2436(2) 0.63322(16) -0.10341(14) 0.0271(4) Uani 1 1 d .
C3 C -0.2915(2) 0.67343(17) -0.16960(15) 0.0335(5) Uani 1 1 d .
H3A H -0.3705 0.6972 -0.1692 0.040 Uiso 1 1 calc R
C4 C -0.2258(3) 0.67956(19) -0.23637(15) 0.0375(6) Uani 1 1 d .
H4A H -0.2604 0.7047 -0.2822 0.045 Uiso 1 1 calc R
C5 C -0.1096(3) 0.64864(18) -0.23530(14) 0.0330(5) Uani 1 1 d .
H5A H -0.0639 0.6530 -0.2808 0.040 Uiso 1 1 calc R
C6 C -0.0574(2) 0.61068(15) -0.16786(13) 0.0243(4) Uani 1 1 d .
C7 C -0.2939(3) 0.6978(2) 0.01593(18) 0.0468(7) Uani 1 1 d .
H7A H -0.3462 0.6884 0.0600 0.070 Uiso 1 1 calc R
H7B H -0.3108 0.7589 -0.0076 0.070 Uiso 1 1 calc R
H7C H -0.2105 0.6958 0.0335 0.070 Uiso 1 1 calc R
C8 C 0.0683(2) 0.58638(16) -0.17105(13) 0.0279(4) Uani 1 1 d .
H8A H 0.1002 0.5735 -0.2203 0.033 Uiso 1 1 calc R
C9 C 0.2626(2) 0.5552(2) -0.13076(15) 0.0385(6) Uani 1 1 d .
H9A H 0.2815 0.5747 -0.1839 0.046 Uiso 1 1 calc R
H9B H 0.2724 0.4864 -0.1271 0.046 Uiso 1 1 calc R
C10 C 0.3454(2) 0.6028(2) -0.07464(18) 0.0385(6) Uani 1 1 d .
H10A H 0.4285 0.5831 -0.0839 0.046 Uiso 1 1 calc R
H10B H 0.3403 0.6716 -0.0810 0.046 Uiso 1 1 calc R
C11 C 0.3928(2) 0.61216(18) 0.06323(18) 0.0351(6) Uani 1 1 d .
H11A H 0.3931 0.6815 0.0625 0.042 Uiso 1 1 calc R
H11B H 0.4747 0.5900 0.0533 0.042 Uiso 1 1 calc R
C12 C 0.3525(2) 0.5774(2) 0.14079(16) 0.0352(5) Uani 1 1 d .
H12A H 0.3702 0.5097 0.1455 0.042 Uiso 1 1 calc R
H12B H 0.3974 0.6107 0.1820 0.042 Uiso 1 1 calc R
C13 C 0.1925(2) 0.59416(17) 0.22092(15) 0.0313(5) Uani 1 1 d .
H13A H 0.2546 0.5849 0.2579 0.038 Uiso 1 1 calc R
C14 C -0.0260(2) 0.63064(16) 0.20553(13) 0.0262(4) Uani 1 1 d .
C15 C 0.0745(2) 0.60811(16) 0.25186(14) 0.0297(5) Uani 1 1 d .
C16 C 0.0650(3) 0.6006(2) 0.33253(16) 0.0453(7) Uani 1 1 d .
H16A H 0.1337 0.5855 0.3627 0.054 Uiso 1 1 calc R
C17 C -0.0405(4) 0.6145(2) 0.36778(18) 0.0542(9) Uani 1 1 d .
H17A H -0.0455 0.6085 0.4221 0.065 Uiso 1 1 calc R
C18 C -0.1419(3) 0.6378(2) 0.32428(17) 0.0450(7) Uani 1 1 d .
H18A H -0.2156 0.6476 0.3492 0.054 Uiso 1 1 calc R
C19 C -0.1358(2) 0.64640(18) 0.24549(14) 0.0322(5) Uani 1 1 d .
C20 C -0.3418(3) 0.6838(3) 0.2339(2) 0.0569(9) Uani 1 1 d .
H20A H -0.4023 0.6998 0.1948 0.085 Uiso 1 1 calc R
H20B H -0.3350 0.7349 0.2714 0.085 Uiso 1 1 calc R
H20C H -0.3651 0.6260 0.2603 0.085 Uiso 1 1 calc R
C21 C 0.0146(2) 0.82150(16) -0.04971(13) 0.0274(4) Uani 1 1 d .
C22 C 0.1136(2) 0.87296(17) -0.02528(15) 0.0322(5) Uani 1 1 d .
H22A H 0.1237 0.9348 -0.0444 0.039 Uiso 1 1 calc R
C23 C 0.1986(2) 0.83697(16) 0.02639(13) 0.0283(5) Uani 1 1 d .
C24 C -0.0773(3) 0.8667(2) -0.10209(19) 0.0442(7) Uani 1 1 d .
H24A H -0.1409 0.8216 -0.1138 0.066 Uiso 1 1 calc R
H24B H -0.0396 0.8862 -0.1500 0.066 Uiso 1 1 calc R
H24C H -0.1111 0.9216 -0.0765 0.066 Uiso 1 1 calc R
C25 C 0.2938(3) 0.9018(2) 0.05807(18) 0.0412(6) Uani 1 1 d .
H25A H 0.3464 0.8669 0.0933 0.062 Uiso 1 1 calc R
H25B H 0.2562 0.9534 0.0859 0.062 Uiso 1 1 calc R
H25C H 0.3404 0.9270 0.0155 0.062 Uiso 1 1 calc R
C26 C 0.3948(3) 0.6392(2) 0.62761(19) 0.0475(7) Uani 1 1 d .
H26A H 0.3894 0.7085 0.6294 0.057 Uiso 1 1 calc R
H26B H 0.4342 0.6217 0.5791 0.057 Uiso 1 1 calc R
Cl1 Cl 0.25067(8) 0.59177(6) 0.62788(5) 0.05459(19) Uani 1 1 d .
Cl2 Cl 0.48165(9) 0.60005(8) 0.70569(6) 0.0660(2) Uani 1 1 d .

loop_
_atom_site_aniso_label
_atom_site_aniso_U_11
_atom_site_aniso_U_22
_atom_site_aniso_U_33
_atom_site_aniso_U_23
_atom_site_aniso_U_13
_atom_site_aniso_U_12
Dy1 0.01666(6) 0.01680(6) 0.02262(6) 0.00093(3) 0.00075(4) -0.00092(3)
N1 0.0270(9) 0.0275(10) 0.0272(9) 0.0023(8) 0.0072(7) 0.0008(8)
N2 0.0198(8) 0.0254(10) 0.0394(11) 0.0018(8) 0.0044(7) -0.0027(7)
N3 0.0225(9) 0.0225(9) 0.0354(10) -0.0015(8) -0.0062(7) -0.0030(7)
O3 0.0210(7) 0.0182(7) 0.0217(7) 0.0040(5) -0.0009(5) -0.0009(5)
O1 0.0223(8) 0.0299(9) 0.0370(9) -0.0021(7) 0.0012(7) 0.0003(6)
O2 0.0257(8) 0.0316(8) 0.0232(7) -0.0002(6) 0.0024(6) 0.0023(6)
O4 0.0303(9) 0.0490(12) 0.0408(10) -0.0066(9) 0.0114(7) 0.0032(8)
O5 0.0282(8) 0.0187(7) 0.0390(9) 0.0024(6) -0.0043(7) -0.0006(6)
O6 0.0314(8) 0.0221(8) 0.0404(9) 0.0025(7) -0.0059(7) -0.0048(7)
C1 0.0255(10) 0.0146(9) 0.0238(10) 0.0014(7) -0.0028(8) -0.0005(7)
C2 0.0288(11) 0.0220(10) 0.0302(11) -0.0031(9) -0.0097(9) 0.0053(8)
C3 0.0341(12) 0.0258(11) 0.0400(13) 0.0021(10) -0.0144(10) 0.0025(9)
C4 0.0509(16) 0.0304(13) 0.0309(12) 0.0056(10) -0.0157(11) -0.0002(11)
C5 0.0492(15) 0.0268(12) 0.0230(10) 0.0059(9) -0.0042(10) -0.0061(10)
C6 0.0312(11) 0.0198(10) 0.0218(10) 0.0009(7) -0.0012(8) -0.0021(8)
C7 0.0401(15) 0.0510(17) 0.0498(16) -0.0192(14) 0.0123(12) -0.0115(13)
C8 0.0361(12) 0.0225(10) 0.0253(10) 0.0013(8) 0.0076(9) -0.0009(9)
C9 0.0322(13) 0.0481(16) 0.0357(13) 0.0027(11) 0.0148(10) 0.0068(11)
C10 0.0240(12) 0.0417(15) 0.0504(16) 0.0124(12) 0.0146(11) 0.0015(10)
C11 0.0170(10) 0.0340(13) 0.0542(16) 0.0000(11) -0.0029(10) -0.0038(9)
C12 0.0211(11) 0.0362(13) 0.0478(14) -0.0036(11) -0.0122(10) -0.0033(9)
C13 0.0332(12) 0.0234(11) 0.0370(13) -0.0011(9) -0.0112(10) -0.0020(9)
C14 0.0327(12) 0.0194(10) 0.0265(10) -0.0031(8) 0.0023(9) -0.0028(8)
C15 0.0403(13) 0.0236(11) 0.0253(11) 0.0005(8) -0.0009(9) -0.0069(9)
C16 0.063(2) 0.0445(16) 0.0277(13) 0.0058(11) -0.0083(12) -0.0057(14)
C17 0.076(2) 0.063(2) 0.0240(13) 0.0009(12) 0.0074(14) -0.0067(17)
C18 0.0543(17) 0.0455(16) 0.0357(14) -0.0047(12) 0.0181(12) -0.0073(14)
C19 0.0389(13) 0.0261(11) 0.0319(12) -0.0048(9) 0.0096(10) -0.0055(10)
C20 0.0357(15) 0.073(2) 0.062(2) -0.0128(18) 0.0216(14) 0.0052(15)
C21 0.0362(12) 0.0211(10) 0.0251(10) 0.0005(8) 0.0012(9) 0.0015(9)
C22 0.0400(13) 0.0210(11) 0.0354(12) 0.0053(9) -0.0011(10) -0.0062(9)
C23 0.0334(11) 0.0246(11) 0.0269(10) -0.0014(8) 0.0039(9) -0.0076(9)
C24 0.0507(17) 0.0278(13) 0.0535(17) 0.0087(12) -0.0165(14) 0.0016(12)
C25 0.0515(17) 0.0306(13) 0.0413(14) 0.0032(11) -0.0047(12) -0.0185(12)
C26 0.0554(18) 0.0408(15) 0.0465(16) 0.0051(13) 0.0088(14) -0.0092(14)
Cl1 0.0553(5) 0.0502(4) 0.0584(5) -0.0030(4) 0.0045(4) -0.0098(4)
Cl2 0.0593(5) 0.0782(6) 0.0604(5) 0.0009(4) -0.0046(4) -0.0018(4)

loop_
_atom_type_symbol
_atom_type_description
_atom_type_scat_dispersion_real
_atom_type_scat_dispersion_imag
_atom_type_scat_source
C C 0.0033 0.0016 'International Tables Vol C Tables 4.2.6.8 and 6.1.1.4'
H H 0.0000 0.0000 'International Tables Vol C Tables 4.2.6.8 and 6.1.1.4'
N N 0.0061 0.0033 'International Tables Vol C Tables 4.2.6.8 and 6.1.1.4'
O O 0.0106 0.0060 'International Tables Vol C Tables 4.2.6.8 and 6.1.1.4'
Cl Cl 0.1484 0.1585 'International Tables Vol C Tables 4.2.6.8 and 6.1.1.4'
Dy Dy -0.1892 4.4098 'International Tables Vol C Tables 4.2.6.8 and 6.1.1.4'

loop_
_geom_angle_atom_site_label_1
_geom_angle_atom_site_label_2
_geom_angle_atom_site_label_3
_geom_angle
_geom_angle_site_symmetry_1
_geom_angle_site_symmetry_3
O2 Dy1 O5 87.03(6) . .
O2 Dy1 O6 92.70(6) . .
O5 Dy1 O6 69.66(6) . .
O2 Dy1 O3 94.54(6) . 3_565
O5 Dy1 O3 141.31(5) . 3_565
O6 Dy1 O3 148.47(5) . 3_565
O2 Dy1 O3 88.50(5) . .
O5 Dy1 O3 71.83(5) . .
O6 Dy1 O3 141.34(5) . .
O3 Dy1 O3 69.58(5) 3_565 .
O2 Dy1 N2 137.59(6) . .
O5 Dy1 N2 121.89(6) . .
O6 Dy1 N2 72.81(6) . .
O3 Dy1 N2 81.30(6) 3_565 .
O3 Dy1 N2 127.69(6) . .
O2 Dy1 N1 156.73(6) . .
O5 Dy1 N1 79.76(6) . .
O6 Dy1 N1 100.44(6) . .
O3 Dy1 N1 84.27(6) 3_565 .
O3 Dy1 N1 69.25(6) . .
N2 Dy1 N1 65.32(6) . .
O2 Dy1 N3 72.66(6) . .
O5 Dy1 N3 134.77(6) . .
O6 Dy1 N3 71.41(6) . .
O3 Dy1 N3 81.60(5) 3_565 .
O3 Dy1 N3 144.19(6) . .
N2 Dy1 N3 64.97(7) . .
N1 Dy1 N3 129.75(6) . .
O2 Dy1 Dy1 91.82(4) . 3_565
O5 Dy1 Dy1 106.21(4) . 3_565
O6 Dy1 Dy1 173.70(4) . 3_565
O3 Dy1 Dy1 35.15(3) 3_565 3_565
O3 Dy1 Dy1 34.43(4) . 3_565
N2 Dy1 Dy1 106.52(5) . 3_565
N1 Dy1 Dy1 73.86(5) . 3_565
N3 Dy1 Dy1 114.21(4) . 3_565
C8 N1 C9 115.5(2) . .
C8 N1 Dy1 127.58(16) . .
C9 N1 Dy1 116.95(15) . .
C10 N2 C11 112.9(2) . .
C10 N2 Dy1 112.25(15) . .
C11 N2 Dy1 113.59(15) . .
C13 N3 C12 113.8(2) . .
C13 N3 Dy1 128.05(17) . .
C12 N3 Dy1 118.16(16) . .
C1 O3 Dy1 121.20(12) . 3_565
C1 O3 Dy1 120.40(13) . .
Dy1 O3 Dy1 110.42(5) 3_565 .
C2 O1 C7 113.21(19) . .
C14 O2 Dy1 143.24(15) . .
C19 O4 C20 116.4(2) . .
C21 O5 Dy1 139.86(16) . .
C23 O6 Dy1 137.94(16) . .
O3 C1 C2 121.4(2) . .
O3 C1 C6 122.0(2) . .
C2 C1 C6 116.6(2) . .
C3 C2 O1 118.6(2) . .
C3 C2 C1 121.5(2) . .
O1 C2 C1 119.8(2) . .
C2 C3 C4 121.0(2) . .
C5 C4 C3 119.0(2) . .
C4 C5 C6 121.1(2) . .
C5 C6 C1 120.5(2) . .
C5 C6 C8 116.8(2) . .
C1 C6 C8 122.7(2) . .
N1 C8 C6 125.3(2) . .
N1 C9 C10 109.2(2) . .
N2 C10 C9 108.3(2) . .
N2 C11 C12 108.73(19) . .
N3 C12 C11 111.4(2) . .
N3 C13 C15 128.6(2) . .
O2 C14 C15 123.5(2) . .
O2 C14 C19 120.2(2) . .
C15 C14 C19 116.3(2) . .
C14 C15 C16 120.7(3) . .
C14 C15 C13 123.1(2) . .
C16 C15 C13 116.1(3) . .
C17 C16 C15 121.1(3) . .
C16 C17 C18 120.1(3) . .
C19 C18 C17 120.4(3) . .
C18 C19 O4 124.8(2) . .
C18 C19 C14 121.4(3) . .
O4 C19 C14 113.9(2) . .
O5 C21 C22 123.7(2) . .
O5 C21 C24 116.7(2) . .
C22 C21 C24 119.6(2) . .
C21 C22 C23 122.4(2) . .
O6 C23 C22 124.4(2) . .
O6 C23 C25 116.8(2) . .
C22 C23 C25 118.8(2) . .
Cl1 C26 Cl2 112.21(17) . .

loop_
_geom_bond_atom_site_label_1
_geom_bond_atom_site_label_2
_geom_bond_distance
_geom_bond_site_symmetry_2
Dy1 O2 2.2211(16) .
Dy1 O5 2.3201(16) .
Dy1 O6 2.3737(16) .
Dy1 O3 2.3813(15) 3_565
Dy1 O3 2.4253(14) .
Dy1 N2 2.5621(19) .
Dy1 N1 2.5805(19) .
Dy1 N3 2.581(2) .
Dy1 Dy1 3.94757(19) 3_565
N1 C8 1.274(3) .
N1 C9 1.471(3) .
N2 C10 1.468(3) .
N2 C11 1.469(3) .
N3 C13 1.269(3) .
N3 C12 1.474(3) .
O3 C1 1.334(2) .
O3 Dy1 2.3814(15) 3_565
O1 C2 1.381(3) .
O1 C7 1.426(3) .
O2 C14 1.305(3) .
O4 C19 1.374(3) .
O4 C20 1.424(3) .
O5 C21 1.260(3) .
O6 C23 1.260(3) .
C1 C2 1.415(3) .
C1 C6 1.414(3) .
C2 C3 1.386(3) .
C3 C4 1.386(4) .
C4 C5 1.376(4) .
C5 C6 1.410(3) .
C6 C8 1.454(3) .
C9 C10 1.499(4) .
C11 C12 1.511(4) .
C13 C15 1.450(4) .
C14 C15 1.413(4) .
C14 C19 1.441(3) .
C15 C16 1.410(4) .
C16 C17 1.356(5) .
C17 C18 1.397(5) .
C18 C19 1.376(4) .
C21 C22 1.393(3) .
C21 C24 1.509(3) .
C22 C23 1.398(4) .
C23 C25 1.510(3) .
C26 Cl1 1.754(3) .
C26 Cl2 1.750(4) .

loop_
_geom_torsion_atom_site_label_1
_geom_torsion_atom_site_label_2
_geom_torsion_atom_site_label_3
_geom_torsion_atom_site_label_4
_geom_torsion
_geom_torsion_site_symmetry_1
_geom_torsion_site_symmetry_4
O2 Dy1 N1 C8 12.9(3) . .
O5 Dy1 N1 C8 -43.6(2) . .
O6 Dy1 N1 C8 -110.5(2) . .
O3 Dy1 N1 C8 101.0(2) 3_565 .
O3 Dy1 N1 C8 30.74(19) . .
N2 Dy1 N1 C8 -175.9(2) . .
N3 Dy1 N1 C8 175.12(18) . .
Dy1 Dy1 N1 C8 66.8(2) 3_565 .
O2 Dy1 N1 C9 -168.45(18) . .
O5 Dy1 N1 C9 135.11(18) . .
O6 Dy1 N1 C9 68.22(18) . .
O3 Dy1 N1 C9 -80.28(18) 3_565 .
O3 Dy1 N1 C9 -150.58(19) . .
N2 Dy1 N1 C9 2.76(17) . .
N3 Dy1 N1 C9 -6.2(2) . .
Dy1 Dy1 N1 C9 -114.55(18) 3_565 .
O2 Dy1 N2 C10 -157.53(16) . .
O5 Dy1 N2 C10 -31.32(19) . .
O6 Dy1 N2 C10 -82.93(17) . .
O3 Dy1 N2 C10 115.27(17) 3_565 .
O3 Dy1 N2 C10 59.63(19) . .
N1 Dy1 N2 C10 27.61(16) . .
N3 Dy1 N2 C10 -159.99(19) . .
Dy1 Dy1 N2 C10 90.52(17) 3_565 .
O2 Dy1 N2 C11 -27.9(2) . .
O5 Dy1 N2 C11 98.34(16) . .
O6 Dy1 N2 C11 46.73(16) . .
O3 Dy1 N2 C11 -115.07(16) 3_565 .
O3 Dy1 N2 C11 -170.71(14) . .
N1 Dy1 N2 C11 157.26(18) . .
N3 Dy1 N2 C11 -30.33(15) . .
Dy1 Dy1 N2 C11 -139.82(15) 3_565 .
O2 Dy1 N3 C13 5.5(2) . .
O5 Dy1 N3 C13 72.8(2) . .
O6 Dy1 N3 C13 104.5(2) . .
O3 Dy1 N3 C13 -92.0(2) 3_565 .
O3 Dy1 N3 C13 -55.8(2) . .
N2 Dy1 N3 C13 -176.2(2) . .
N1 Dy1 N3 C13 -167.26(19) . .
Dy1 Dy1 N3 C13 -78.5(2) 3_565 .
O2 Dy1 N3 C12 -174.44(18) . .
O5 Dy1 N3 C12 -107.15(17) . .
O6 Dy1 N3 C12 -75.40(17) . .
O3 Dy1 N3 C12 88.09(17) 3_565 .
O3 Dy1 N3 C12 124.23(16) . .
N2 Dy1 N3 C12 3.83(16) . .
N1 Dy1 N3 C12 12.8(2) . .
Dy1 Dy1 N3 C12 101.53(16) 3_565 .
O2 Dy1 O3 C1 115.36(15) . .
O5 Dy1 O3 C1 27.99(15) . .
O6 Dy1 O3 C1 22.91(19) . .
O3 Dy1 O3 C1 -149.23(18) 3_565 .
N2 Dy1 O3 C1 -88.69(16) . .
N1 Dy1 O3 C1 -57.67(15) . .
N3 Dy1 O3 C1 172.27(14) . .
Dy1 Dy1 O3 C1 -149.23(18) 3_565 .
O2 Dy1 O3 Dy1 -95.41(7) . 3_565
O5 Dy1 O3 Dy1 177.22(8) . 3_565
O6 Dy1 O3 Dy1 172.14(7) . 3_565
O3 Dy1 O3 Dy1 0.0 3_565 3_565
N2 Dy1 O3 Dy1 60.54(9) . 3_565
N1 Dy1 O3 Dy1 91.56(7) . 3_565
N3 Dy1 O3 Dy1 -38.50(12) . 3_565
O5 Dy1 O2 C14 -149.9(3) . .
O6 Dy1 O2 C14 -80.4(3) . .
O3 Dy1 O2 C14 68.8(3) 3_565 .
O3 Dy1 O2 C14 138.2(3) . .
N2 Dy1 O2 C14 -13.2(3) . .
N1 Dy1 O2 C14 154.9(2) . .
N3 Dy1 O2 C14 -10.9(2) . .
Dy1 Dy1 O2 C14 104.0(3) 3_565 .
O2 Dy1 O5 C21 110.6(2) . .
O6 Dy1 O5 C21 16.6(2) . .
O3 Dy1 O5 C21 -155.8(2) 3_565 .
O3 Dy1 O5 C21 -160.0(3) . .
N2 Dy1 O5 C21 -36.4(3) . .
N1 Dy1 O5 C21 -88.6(2) . .
N3 Dy1 O5 C21 48.8(3) . .
Dy1 Dy1 O5 C21 -158.4(2) 3_565 .
O2 Dy1 O6 C23 -95.6(2) . .
O5 Dy1 O6 C23 -9.8(2) . .
O3 Dy1 O6 C23 161.2(2) 3_565 .
O3 Dy1 O6 C23 -4.7(3) . .
N2 Dy1 O6 C23 125.0(3) . .
N1 Dy1 O6 C23 65.1(2) . .
N3 Dy1 O6 C23 -166.3(3) . .
Dy1 Dy1 O6 C23 40.1(6) 3_565 .
Dy1 O3 C1 C2 93.7(2) 3_565 .
Dy1 O3 C1 C2 -120.37(19) . .
Dy1 O3 C1 C6 -84.8(2) 3_565 .
Dy1 O3 C1 C6 61.1(2) . .
C7 O1 C2 C3 -99.1(3) . .
C7 O1 C2 C1 82.7(3) . .
O3 C1 C2 C3 -175.1(2) . .
C6 C1 C2 C3 3.5(3) . .
O3 C1 C2 O1 3.0(3) . .
C6 C1 C2 O1 -178.33(19) . .
O1 C2 C3 C4 -177.4(2) . .
C1 C2 C3 C4 0.8(4) . .
C2 C3 C4 C5 -2.8(4) . .
C3 C4 C5 C6 0.4(4) . .
C4 C5 C6 C1 4.1(4) . .
C4 C5 C6 C8 -175.6(2) . .
O3 C1 C6 C5 172.8(2) . .
C2 C1 C6 C5 -5.8(3) . .
O3 C1 C6 C8 -7.5(3) . .
C2 C1 C6 C8 173.9(2) . .
C9 N1 C8 C6 -179.9(2) . .
Dy1 N1 C8 C6 -1.2(3) . .
C5 C6 C8 N1 155.8(2) . .
C1 C6 C8 N1 -23.9(4) . .
C8 N1 C9 C10 147.3(2) . .
Dy1 N1 C9 C10 -31.6(3) . .
C11 N2 C10 C9 174.7(2) . .
Dy1 N2 C10 C9 -55.3(2) . .
N1 C9 C10 N2 56.4(3) . .
C10 N2 C11 C12 -177.4(2) . .
Dy1 N2 C11 C12 53.3(2) . .
C13 N3 C12 C11 -158.2(2) . .
Dy1 N3 C12 C11 21.7(3) . .
N2 C11 C12 N3 -48.2(3) . .
C12 N3 C13 C15 179.5(2) . .
Dy1 N3 C13 C15 -0.4(4) . .
Dy1 O2 C14 C15 9.4(4) . .
Dy1 O2 C14 C19 -171.10(18) . .
O2 C14 C15 C16 -179.6(2) . .
C19 C14 C15 C16 0.9(3) . .
O2 C14 C15 C13 2.3(4) . .
C19 C14 C15 C13 -177.3(2) . .
N3 C13 C15 C14 -5.5(4) . .
N3 C13 C15 C16 176.3(3) . .
C14 C15 C16 C17 0.1(4) . .
C13 C15 C16 C17 178.4(3) . .
C15 C16 C17 C18 -0.7(5) . .
C16 C17 C18 C19 0.2(5) . .
C17 C18 C19 O4 -179.1(3) . .
C17 C18 C19 C14 0.9(4) . .
C20 O4 C19 C18 -1.9(4) . .
C20 O4 C19 C14 178.1(3) . .
O2 C14 C19 C18 179.0(2) . .
C15 C14 C19 C18 -1.4(4) . .
O2 C14 C19 O4 -1.0(3) . .
C15 C14 C19 O4 178.6(2) . .
Dy1 O5 C21 C22 -15.3(4) . .
Dy1 O5 C21 C24 166.8(2) . .
O5 C21 C22 C23 -1.3(4) . .
C24 C21 C22 C23 176.6(3) . .
Dy1 O6 C23 C22 2.6(4) . .
Dy1 O6 C23 C25 -178.83(19) . .
C21 C22 C23 O6 6.7(4) . .
C21 C22 C23 C25 -171.8(3) . .
